data_7226589
loop_
_publ_author_name
'G\'omez, Ver\'onica'
'Fuhr, Olaf'
'Ruben, Mario'

_publ_section_title
;
 Structural diversity in substituted-pyridinium iodo- and bromoplumbates:
 a matter of halide and temperature
;
_journal_issue 42
_journal_name_full CrystEngComm
_journal_page_first 8207
_journal_paper_doi 10.1039/C6CE01684G
_journal_volume 18
_journal_year 2016
_chemical_formula_moiety '0.5(I8 Pb2), 2(C5 H5 Br N)'
_chemical_formula_sum 'C10 H10 Br2 I4 N2 Pb'
_chemical_formula_weight 1032.81
_chemical_name_systematic
;
 ?
;
_space_group_crystal_system monoclinic
_space_group_IT_number 14
_space_group_name_Hall '-P 2ybc'
_space_group_name_H-M_alt 'P 1 21/c 1'
_symmetry_space_group_name_Hall '-P 2ybc'
_symmetry_space_group_name_H-M 'P 1 21/c 1'
_atom_sites_solution_hydrogens geom
_atom_sites_solution_primary direct
_audit_creation_date 2016-08-29
_audit_creation_method
;
Olex2 1.2
(compiled 2016.08.23 svn.r3337 for OlexSys, GUI svn.r5217)
;
_audit_update_record
;
2016-08-30 deposited with the CCDC.
2016-09-20 downloaded from the CCDC.
;
_cell_angle_alpha 90
_cell_angle_beta 99.676(9)
_cell_angle_gamma 90
_cell_formula_units_Z 2
_cell_length_a 12.1436(14)
_cell_length_b 8.7824(6)
_cell_length_c 9.4776(11)
_cell_measurement_reflns_used 7736
_cell_measurement_temperature 180.15
_cell_measurement_theta_max 26.05
_cell_measurement_theta_min 2.88
_cell_volume 996.41(18)
_computing_molecular_graphics 'Olex2 (Dolomanov et al., 2009)'
_computing_publication_material 'Olex2 (Dolomanov et al., 2009)'
_computing_structure_refinement 'ShelXL (Sheldrick, 2015)'
_computing_structure_solution 'ShelXS (Sheldrick, 2008)'
_diffrn_ambient_temperature 180.15
_diffrn_detector 'image plate (34 cm diameter)'
_diffrn_detector_area_resol_mean 6.67
_diffrn_detector_type STOE
_diffrn_measured_fraction_theta_full 0.946
_diffrn_measured_fraction_theta_max 0.975
_diffrn_measurement_device '2-circle goniometer'
_diffrn_measurement_device_type 'STOE IPDS 2T'
_diffrn_measurement_method 'rotation method'
_diffrn_radiation_collimation '0.5 mm diameter, monocapillary'
_diffrn_radiation_monochromator 'plane graphite'
_diffrn_radiation_polarisn_norm 0
_diffrn_radiation_type MoK\a
_diffrn_radiation_wavelength 0.71073
_diffrn_reflns_av_R_equivalents 0.0630
_diffrn_reflns_av_unetI/netI 0.0500
_diffrn_reflns_Laue_measured_fraction_full 0.946
_diffrn_reflns_Laue_measured_fraction_max 0.975
_diffrn_reflns_limit_h_max 14
_diffrn_reflns_limit_h_min -14
_diffrn_reflns_limit_k_max 9
_diffrn_reflns_limit_k_min -10
_diffrn_reflns_limit_l_max 11
_diffrn_reflns_limit_l_min -11
_diffrn_reflns_number 4126
_diffrn_reflns_point_group_measured_fraction_full 0.946
_diffrn_reflns_point_group_measured_fraction_max 0.975
_diffrn_reflns_theta_full 26.000
_diffrn_reflns_theta_max 25.694
_diffrn_reflns_theta_min 2.877
_diffrn_source 'sealed X-ray tube, 12 x 0.4 mm long-fine focus'
_diffrn_source_current 40
_diffrn_source_power 2.000
_diffrn_source_voltage 50
_exptl_absorpt_coefficient_mu 18.663
_exptl_absorpt_correction_T_max 0.1067
_exptl_absorpt_correction_T_min 0.0224
_exptl_absorpt_correction_type integration
_exptl_crystal_colour orange
_exptl_crystal_colour_primary orange
_exptl_crystal_density_diffrn 3.442
_exptl_crystal_description plate
_exptl_crystal_F_000 896
_exptl_crystal_size_max 0.45
_exptl_crystal_size_mid 0.12
_exptl_crystal_size_min 0.06
_refine_diff_density_max 2.450
_refine_diff_density_min -4.289
_refine_diff_density_rms 0.483
_refine_ls_extinction_method none
_refine_ls_goodness_of_fit_ref 1.051
_refine_ls_hydrogen_treatment constr
_refine_ls_matrix_type full
_refine_ls_number_parameters 88
_refine_ls_number_reflns 1852
_refine_ls_number_restraints 0
_refine_ls_restrained_S_all 1.051
_refine_ls_R_factor_all 0.0782
_refine_ls_R_factor_gt 0.0683
_refine_ls_shift/su_max 0.000
_refine_ls_shift/su_mean 0.000
_refine_ls_structure_factor_coef Fsqd
_refine_ls_weighting_details 'w=1/[\s^2^(Fo^2^)+(0.1560P)^2^] where P=(Fo^2^+2Fc^2^)/3'
_refine_ls_weighting_scheme calc
_refine_ls_wR_factor_gt 0.1872
_refine_ls_wR_factor_ref 0.2024
_reflns_Friedel_coverage 0.000
_reflns_number_gt 1523
_reflns_number_total 1852
_reflns_threshold_expression 'I > 2\s(I)'
_cod_data_source_file c6ce01684g2.cif
_cod_data_source_block vp-70bis3
_cod_depositor_comments 'Adding full bibliography for 7226587--7226601.cif.'
_cod_database_code 7226589
_shelxl_version_number 2013-4
_shelx_space_group_comment
;
The symmetry employed for this shelxl refinement is uniquely defined
by the following loop, which should always be used as a source of
symmetry information in preference to the above space-group names.
They are only intended as comments.
;
_olex2_refinement_description
;
1. Fixed Uiso
 At 1.2 times of:
  All C(H) groups, All N(H) groups
2.a Aromatic/amide H refined with riding coordinates:
 N1(H1), C1(H1A), C3(H3), C4(H4), C5(H5)
;
_olex2_submission_special_instructions 'No special instructions were received'

loop_
_space_group_symop_operation_xyz
'x, y, z'
'-x, y+1/2, -z+1/2'
'-x, -y, -z'
'x, -y-1/2, z-1/2'

loop_
_atom_site_label
_atom_site_type_symbol
_atom_site_fract_x
_atom_site_fract_y
_atom_site_fract_z
_atom_site_U_iso_or_equiv
_atom_site_adp_type
_atom_site_occupancy
_atom_site_site_symmetry_order
_atom_site_calc_flag
_atom_site_refinement_flags_posn
_atom_site_refinement_flags_adp
_atom_site_refinement_flags_occupancy
Pb1 Pb 0.0000 0.0000 0.0000 0.0392(3) Uani 1 2 d S T P
I1 I 0.01438(9) 0.22062(11) -0.27343(11) 0.0430(4) Uani 1 1 d . . .
I2 I -0.26308(9) 0.03227(13) -0.07980(12) 0.0478(4) Uani 1 1 d . . .
Br1 Br -0.51676(16) -0.2492(2) -0.5290(2) 0.0574(5) Uani 1 1 d . . .
N1 N -0.2140(16) -0.039(2) -0.4656(17) 0.065(4) Uani 1 1 d . . .
H1 H -0.1560 -0.0388 -0.3960 0.078 Uiso 1 1 calc R . .
C1 C -0.3011(15) -0.1231(19) -0.4478(16) 0.050(4) Uani 1 1 d . . .
H1A H -0.3019 -0.1757 -0.3604 0.059 Uiso 1 1 calc R . .
C2 C -0.3914(15) -0.1332(17) -0.5587(15) 0.046(4) Uani 1 1 d . . .
C3 C -0.387(2) -0.054(2) -0.680(2) 0.063(5) Uani 1 1 d . . .
H3 H -0.4481 -0.0592 -0.7571 0.076 Uiso 1 1 calc R . .
C4 C -0.2993(19) 0.032(2) -0.694(2) 0.060(5) Uani 1 1 d . . .
H4 H -0.2983 0.0847 -0.7809 0.072 Uiso 1 1 calc R . .
C5 C -0.2075(18) 0.045(2) -0.581(2) 0.058(4) Uani 1 1 d . . .
H5 H -0.1456 0.1093 -0.5874 0.070 Uiso 1 1 calc R . .

loop_
_atom_site_aniso_label
_atom_site_aniso_U_11
_atom_site_aniso_U_22
_atom_site_aniso_U_33
_atom_site_aniso_U_23
_atom_site_aniso_U_13
_atom_site_aniso_U_12
Pb1 0.0495(6) 0.0251(5) 0.0453(5) -0.0007(3) 0.0142(4) 0.0014(3)
I1 0.0588(7) 0.0268(6) 0.0449(6) 0.0067(3) 0.0128(5) -0.0006(4)
I2 0.0472(7) 0.0393(6) 0.0590(7) 0.0017(5) 0.0149(5) 0.0024(4)
Br1 0.0547(10) 0.0391(9) 0.0795(12) -0.0082(8) 0.0148(8) -0.0053(7)
N1 0.079(12) 0.062(10) 0.048(8) 0.006(7) -0.005(8) -0.010(9)
C1 0.073(11) 0.044(9) 0.033(7) 0.000(6) 0.010(7) -0.030(8)
C2 0.071(10) 0.024(7) 0.037(7) 0.002(5) -0.002(7) 0.006(7)
C3 0.104(16) 0.039(9) 0.048(9) 0.005(8) 0.016(10) 0.010(11)
C4 0.079(13) 0.055(11) 0.051(10) 0.020(8) 0.026(10) 0.021(10)
C5 0.079(13) 0.038(9) 0.054(10) -0.005(8) 0.002(9) 0.008(9)

loop_
_atom_type_symbol
_atom_type_description
_atom_type_scat_dispersion_real
_atom_type_scat_dispersion_imag
_atom_type_scat_source
C C 0.0033 0.0016 'International Tables Vol C Tables 4.2.6.8 and 6.1.1.4'
H H 0.0000 0.0000 'International Tables Vol C Tables 4.2.6.8 and 6.1.1.4'
N N 0.0061 0.0033 'International Tables Vol C Tables 4.2.6.8 and 6.1.1.4'
Br Br -0.2901 2.4595 'International Tables Vol C Tables 4.2.6.8 and 6.1.1.4'
I I -0.4742 1.8119 'International Tables Vol C Tables 4.2.6.8 and 6.1.1.4'
Pb Pb -3.3944 10.1111 'International Tables Vol C Tables 4.2.6.8 and 6.1.1.4'

loop_
_exptl_crystal_face_index_h
_exptl_crystal_face_index_k
_exptl_crystal_face_index_l
_exptl_crystal_face_perp_dist
-4 0 0 0.0665
4 0 0 0.0692
-1 3 4 0.2063
1 -3 -4 0.2063
2 -2 4 0.1482
-1 2 -4 0.1599

loop_
_geom_angle_atom_site_label_1
_geom_angle_atom_site_label_2
_geom_angle_atom_site_label_3
_geom_angle
_geom_angle_site_symmetry_1
_geom_angle_site_symmetry_3
I1 Pb1 I1 180.00(3) 4_566 2_544
I1 Pb1 I1 85.848(9) 2_544 .
I1 Pb1 I1 180.0 3 .
I1 Pb1 I1 94.152(9) 4_566 .
I1 Pb1 I1 94.153(8) 2_544 3
I1 Pb1 I1 85.847(8) 4_566 3
I2 Pb1 I1 88.27(3) 3 4_566
I2 Pb1 I1 86.77(3) 3 3
I2 Pb1 I1 86.77(3) . .
I2 Pb1 I1 88.27(3) . 2_544
I2 Pb1 I1 93.23(3) . 3
I2 Pb1 I1 91.73(3) 3 2_544
I2 Pb1 I1 93.23(3) 3 .
I2 Pb1 I1 91.73(3) . 4_566
I2 Pb1 I2 180.0 . 3
Pb1 I1 Pb1 165.91(4) 2_554 .
C1 N1 H1 117.6 . .
C1 N1 C5 124.8(18) . .
C5 N1 H1 117.6 . .
N1 C1 H1A 120.5 . .
N1 C1 C2 119.1(15) . .
C2 C1 H1A 120.5 . .
C1 C2 Br1 118.3(11) . .
C3 C2 Br1 123.4(15) . .
C3 C2 C1 118.2(17) . .
C2 C3 H3 119.3 . .
C4 C3 C2 121(2) . .
C4 C3 H3 119.3 . .
C3 C4 H4 119.4 . .
C3 C4 C5 121.2(18) . .
C5 C4 H4 119.4 . .
N1 C5 C4 115.2(19) . .
N1 C5 H5 122.4 . .
C4 C5 H5 122.4 . .

loop_
_geom_bond_atom_site_label_1
_geom_bond_atom_site_label_2
_geom_bond_distance
_geom_bond_site_symmetry_2
Pb1 I1 3.2459(9) 4_566
Pb1 I1 3.2459(9) 2_544
Pb1 I1 3.2638(9) 3
Pb1 I1 3.2638(9) .
Pb1 I2 3.1697(12) .
Pb1 I2 3.1697(12) 3
I1 Pb1 3.2459(9) 2_554
Br1 C2 1.892(18) .
N1 H1 0.8800 .
N1 C1 1.32(2) .
N1 C5 1.34(2) .
C1 H1A 0.9500 .
C1 C2 1.39(2) .
C2 C3 1.35(2) .
C3 H3 0.9500 .
C3 C4 1.33(3) .
C4 H4 0.9500 .
C4 C5 1.41(3) .
C5 H5 0.9500 .

loop_
_geom_torsion_atom_site_label_1
_geom_torsion_atom_site_label_2
_geom_torsion_atom_site_label_3
_geom_torsion_atom_site_label_4
_geom_torsion
Br1 C2 C3 C4 176.9(14)
N1 C1 C2 Br1 -178.3(14)
N1 C1 C2 C3 -1(3)
C1 N1 C5 C4 -4(3)
C1 C2 C3 C4 0(3)
C2 C3 C4 C5 -1(3)
C3 C4 C5 N1 3(3)
C5 N1 C1 C2 4(3)
